data_4112620
loop_
_publ_author_name
'Yutaka Maeda'
'Yoichiro Matsunaga'
'Takatsugu Wakahara'
'Satomi Takahashi'
'Takahiro Tsuchiya'
'Midori O. Ishitsuka'
'Tadashi Hasegawa'
'Takeshi Akasaka'
'Michael T. H. Liu'
'Kisato Kokura'
'Ernst Horn'
'Kenji Yoza'
'Tatsuhisa Kato'
'Shingo Okubo'
'Kaoru Kobayashi'
'Shigeru Nagase'
'Kazunori Yamamoto'

_publ_section_title
;
 Isolation and Characterization of a Carbene Derivative of La@C82
;
_journal_name_full 'Journal of the American Chemical Society'
_journal_page_first 6858
_journal_page_last 6859
_journal_paper_doi 10.1021/ja0316115
_journal_volume 126
_journal_year 2004
_chemical_formula_sum 'C94.5 H14 La S5'
_chemical_formula_weight 1448.27
_chemical_name_systematic
; 
 ? 
;
_space_group_IT_number 14
_symmetry_cell_setting monoclinic
_symmetry_space_group_name_Hall '-P 2yn'
_symmetry_space_group_name_H-M 'P 1 21/n 1'
_atom_sites_solution_hydrogens geom
_atom_sites_solution_primary direct
_atom_sites_solution_secondary difmap
_audit_creation_method SHELXL-97
_cell_angle_alpha 90.00
_cell_angle_beta 100.9350(10)
_cell_angle_gamma 90.00
_cell_formula_units_Z 4
_cell_length_a 11.3249(5)
_cell_length_b 21.9882(10)
_cell_length_c 21.0171(10)
_cell_measurement_reflns_used 5919
_cell_measurement_temperature 293
_cell_measurement_theta_max 24.294
_cell_measurement_theta_min 2.240
_cell_volume 5138.5(4)
_computing_cell_refinement 'Bruker SMART'
_computing_data_collection 'Bruker SMART'
_computing_data_reduction 'Bruker SAINT'
_computing_molecular_graphics 'Bruker SHELXTL'
_computing_publication_material 'Bruker SHELXTL'
_computing_structure_refinement 'SHELXL-97 (Sheldrick, 1997)'
_computing_structure_solution 'SHELXS-97 (Sheldrick, 1990)'
_diffrn_ambient_temperature 293
_diffrn_detector_area_resol_mean 8.366
_diffrn_measured_fraction_theta_full 1.000
_diffrn_measured_fraction_theta_max 1.000
_diffrn_measurement_device_type 'CCD area detector'
_diffrn_measurement_method 'phi and omega scans'
_diffrn_radiation_monochromator graphite
_diffrn_radiation_source 'fine-focus sealed tube'
_diffrn_radiation_type MoK\a
_diffrn_radiation_wavelength 0.71073
_diffrn_reflns_av_R_equivalents 0.0617
_diffrn_reflns_av_sigmaI/netI 0.0458
_diffrn_reflns_limit_h_max 14
_diffrn_reflns_limit_h_min -14
_diffrn_reflns_limit_k_max 27
_diffrn_reflns_limit_k_min -27
_diffrn_reflns_limit_l_max 26
_diffrn_reflns_limit_l_min -26
_diffrn_reflns_number 58180
_diffrn_reflns_theta_full 26.37
_diffrn_reflns_theta_max 26.37
_diffrn_reflns_theta_min 1.85
_exptl_absorpt_coefficient_mu 1.102
_exptl_absorpt_correction_T_max 0.9269
_exptl_absorpt_correction_T_min 0.8884
_exptl_absorpt_correction_type empirical
_exptl_absorpt_process_details
;
SADABS Sheldrick 1996
;
_exptl_crystal_colour black
_exptl_crystal_density_diffrn 1.872
_exptl_crystal_density_meas 0
_exptl_crystal_description block
_exptl_crystal_F_000 2872
_exptl_crystal_size_max 0.11
_exptl_crystal_size_mid 0.08
_exptl_crystal_size_min 0.07
_refine_diff_density_max 2.671
_refine_diff_density_min -3.081
_refine_diff_density_rms 0.256
_refine_ls_extinction_method none
_refine_ls_goodness_of_fit_ref 1.203
_refine_ls_hydrogen_treatment mixed
_refine_ls_matrix_type full
_refine_ls_number_parameters 1180
_refine_ls_number_reflns 10500
_refine_ls_number_restraints 6337
_refine_ls_restrained_S_all 1.166
_refine_ls_R_factor_all 0.1530
_refine_ls_R_factor_gt 0.1452
_refine_ls_shift/su_max 0.054
_refine_ls_shift/su_mean 0.002
_refine_ls_structure_factor_coef Fsqd
_refine_ls_weighting_details 'calc w=1/[\s^2^(Fo^2^)+(0.1367P)^2^+119.4723P] where P=(Fo^2^+2Fc^2^)/3'
_refine_ls_weighting_scheme calc
_refine_ls_wR_factor_gt 0.3389
_refine_ls_wR_factor_ref 0.3448
_reflns_number_gt 9711
_reflns_number_total 10500
_reflns_threshold_expression >2sigma(I)
_cod_data_source_file ja0316115si20040409_080721.cif
_cod_data_source_block 24jc10
_cod_original_formula_sum 'C94.50 H14 La S5'
_cod_database_code 4112620

loop_
_symmetry_equiv_pos_as_xyz
'x, y, z'
'-x+1/2, y+1/2, -z+1/2'
'-x, -y, -z'
'x-1/2, -y-1/2, z-1/2'

loop_
_atom_site_label
_atom_site_type_symbol
_atom_site_fract_x
_atom_site_fract_y
_atom_site_fract_z
_atom_site_U_iso_or_equiv
_atom_site_adp_type
_atom_site_occupancy
_atom_site_symmetry_multiplicity
_atom_site_calc_flag
_atom_site_refinement_flags
_atom_site_disorder_assembly
_atom_site_disorder_group
C1 C -0.1071(15) 0.6418(8) 0.3444(8) 0.056(3) Uani 1 1 d U A .
C2 C -0.1073(13) 0.5797(7) 0.3687(8) 0.051(3) Uani 1 1 d U A .
C3 C -0.0237(15) 0.5478(8) 0.4159(8) 0.057(3) Uani 1 1 d U A .
C4 C 0.0877(17) 0.5788(9) 0.4463(7) 0.060(3) Uani 1 1 d U A .
C5 C 0.1253(17) 0.6388(8) 0.4294(8) 0.061(3) Uani 1 1 d U A .
C6 C 0.0520(16) 0.6854(7) 0.3871(8) 0.055(3) Uani 1 1 d U A .
C7 C 0.1068(18) 0.7051(7) 0.3327(9) 0.064(3) Uani 1 1 d U A .
C8 C 0.045(2) 0.7011(8) 0.2593(10) 0.072(3) Uani 1 1 d U A .
C9 C -0.055(2) 0.6718(9) 0.2367(10) 0.079(3) Uani 1 1 d U A .
C10 C -0.1229(17) 0.6416(9) 0.2730(10) 0.071(3) Uani 1 1 d U A .
C11 C -0.1752(17) 0.5788(10) 0.2563(11) 0.077(3) Uani 1 1 d U A .
C12 C -0.1636(14) 0.5431(9) 0.3135(10) 0.064(3) Uani 1 1 d U . .
C13 C -0.1456(16) 0.4767(10) 0.3158(11) 0.072(3) Uani 1 1 d U A .
C14 C -0.0712(19) 0.4522(10) 0.3670(11) 0.079(3) Uani 1 1 d U . .
C15 C -0.0150(19) 0.4859(9) 0.4118(10) 0.071(3) Uani 1 1 d U . .
C16 C 0.111(2) 0.4525(9) 0.4382(9) 0.073(3) Uani 1 1 d U A .
C17 C 0.2098(17) 0.4842(11) 0.4577(10) 0.081(3) Uani 1 1 d DU . .
C18 C 0.200(2) 0.5448(10) 0.4648(8) 0.075(3) Uani 1 1 d U A .
C19 C 0.3025(19) 0.5853(10) 0.4520(9) 0.074(3) Uani 1 1 d U . .
C20 C 0.2438(18) 0.6424(9) 0.4273(8) 0.068(3) Uani 1 1 d U A .
C21 C 0.299(2) 0.6763(9) 0.3795(11) 0.081(3) Uani 1 1 d U . .
C22 C 0.229(2) 0.7024(9) 0.3315(11) 0.080(3) Uani 1 1 d U A .
C23 C 0.255(2) 0.7043(8) 0.2682(11) 0.078(3) Uani 1 1 d U . .
C24 C 0.143(2) 0.7015(8) 0.2240(10) 0.076(3) Uani 1 1 d U A .
C25 C 0.1406(19) 0.6764(9) 0.1636(10) 0.078(3) Uani 1 1 d DU . .
C26 C 0.036(2) 0.6446(11) 0.1346(10) 0.085(3) Uani 1 1 d U A .
C27 C -0.065(2) 0.6405(10) 0.1710(10) 0.080(3) Uani 1 1 d U . .
C28 C -0.128(2) 0.5874(12) 0.1544(12) 0.090(4) Uani 1 1 d U A .
C29 C -0.1828(19) 0.5492(12) 0.1977(12) 0.089(4) Uani 1 1 d U . .
C30 C -0.1826(16) 0.4902(11) 0.1976(12) 0.083(4) Uani 1 1 d U A .
C31 C -0.1635(17) 0.4482(11) 0.2478(13) 0.084(3) Uani 1 1 d U . .
C32 C -0.096(2) 0.3979(11) 0.2432(14) 0.093(4) Uani 1 1 d U A .
C33 C -0.017(2) 0.3735(10) 0.2910(13) 0.089(4) Uani 1 1 d U . .
C34 C 0.000(2) 0.3939(10) 0.3527(12) 0.084(3) Uani 1 1 d U A .
C35 C 0.0962(18) 0.3988(9) 0.3960(12) 0.083(3) Uani 1 1 d DU . .
C36 C 0.2114(18) 0.3791(16) 0.3817(13) 0.079(3) Uani 0.510(12) 1 d PDU A 5
C36B C 0.1974(19) 0.3643(14) 0.3874(12) 0.080(3) Uani 0.490(12) 1 d PDU A 6
C37 C 0.315(2) 0.4116(15) 0.4180(18) 0.081(3) Uani 0.510(12) 1 d PDU A 5
C37B C 0.308(3) 0.3987(17) 0.4038(17) 0.080(3) Uani 0.490(12) 1 d PDU A 6
C38 C 0.332(2) 0.4685(16) 0.4534(18) 0.081(3) Uani 0.510(12) 1 d PDU A 5
C39 C 0.431(3) 0.5005(8) 0.436(2) 0.085(3) Uani 0.510(12) 1 d PDU A 5
C38B C 0.317(2) 0.4560(13) 0.440(2) 0.082(3) Uani 0.490(12) 1 d PDU A 6
C39B C 0.411(4) 0.4986(9) 0.431(2) 0.086(3) Uani 0.490(12) 1 d PDU A 6
C40 C 0.412(2) 0.5651(8) 0.4361(11) 0.086(3) Uani 1 1 d DU A .
C41 C 0.455(2) 0.6032(12) 0.4016(12) 0.088(4) Uani 1 1 d U . .
C42 C 0.419(2) 0.6498(10) 0.3685(12) 0.084(3) Uani 1 1 d U A .
C43 C 0.446(2) 0.6552(11) 0.3022(13) 0.088(3) Uani 1 1 d U . .
C44 C 0.370(2) 0.6773(9) 0.2501(9) 0.082(3) Uani 1 1 d DU A .
C45 C 0.366(3) 0.6438(14) 0.1901(12) 0.078(3) Uani 0.510(12) 1 d PDU A 5
C46 C 0.247(2) 0.6461(15) 0.1494(15) 0.078(3) Uani 0.510(12) 1 d PDU A 5
C45B C 0.333(3) 0.6660(13) 0.1822(10) 0.077(3) Uani 0.490(12) 1 d PDU A 6
C46B C 0.232(2) 0.6569(14) 0.1302(13) 0.080(3) Uani 0.490(12) 1 d PDU A 6
C47 C 0.228(3) 0.5995(13) 0.099(2) 0.077(3) Uani 0.510(12) 1 d PDU A 5
C47B C 0.245(2) 0.5980(16) 0.103(2) 0.078(3) Uani 0.490(12) 1 d PDU A 6
C48 C 0.1149(19) 0.5771(13) 0.0639(15) 0.083(3) Uani 0.510(12) 1 d PDU A 5
C48B C 0.134(2) 0.5624(13) 0.087(2) 0.082(3) Uani 0.490(12) 1 d PDU A 6
C49 C 0.0177(19) 0.5869(11) 0.0957(10) 0.087(3) Uani 1 1 d DU . .
C50 C -0.077(2) 0.5522(12) 0.1095(11) 0.092(4) Uani 1 1 d U A .
C51 C -0.067(2) 0.4853(13) 0.1058(12) 0.096(4) Uani 1 1 d U . .
C52 C -0.113(2) 0.4526(13) 0.1404(13) 0.097(4) Uani 1 1 d U A .
C53 C -0.082(2) 0.4048(11) 0.1731(13) 0.091(4) Uani 1 1 d U . .
C54 C 0.026(2) 0.3731(10) 0.1641(12) 0.092(4) Uani 1 1 d U A .
C55 C 0.108(2) 0.3477(10) 0.2038(13) 0.092(4) Uani 1 1 d U . .
C56 C 0.094(2) 0.3438(10) 0.2738(13) 0.088(3) Uani 1 1 d U A .
C57 C 0.237(3) 0.3473(17) 0.3254(15) 0.079(3) Uani 0.510(12) 1 d PDU A 5
C57B C 0.185(2) 0.3449(18) 0.3212(14) 0.081(3) Uani 0.490(12) 1 d PDU A 6
C58 C 0.341(3) 0.3560(16) 0.2952(15) 0.077(3) Uani 0.510(12) 1 d PDU A 5
C58B C 0.304(3) 0.3468(17) 0.3067(12) 0.078(3) Uani 0.490(12) 1 d PDU A 6
C59 C 0.445(3) 0.3906(15) 0.3244(9) 0.078(3) Uani 0.510(12) 1 d PDU A 5
C60 C 0.414(3) 0.4061(12) 0.3851(14) 0.079(3) Uani 0.510(12) 1 d PDU A 5
C61 C 0.483(3) 0.4616(14) 0.3940(18) 0.085(3) Uani 0.510(12) 1 d PDU A 5
C61B C 0.498(4) 0.4868(15) 0.3894(15) 0.085(3) Uani 0.490(12) 1 d PDU A 6
C62 C 0.533(4) 0.5106(9) 0.3608(16) 0.084(3) Uani 0.510(12) 1 d PDU A 5
C62B C 0.568(3) 0.5142(9) 0.3451(17) 0.083(3) Uani 0.490(12) 1 d PDU A 6
C63 C 0.5332(19) 0.5753(8) 0.3493(12) 0.087(3) Uani 1 1 d DU A .
C64 C 0.5108(19) 0.6112(10) 0.2941(10) 0.083(3) Uani 1 1 d DU A .
C65 C 0.523(3) 0.5744(13) 0.2398(12) 0.074(3) Uani 0.510(12) 1 d PDU A 5
C65B C 0.499(4) 0.5862(14) 0.2286(10) 0.075(3) Uani 0.490(12) 1 d PDU A 6
C66 C 0.443(3) 0.5920(10) 0.1805(15) 0.074(3) Uani 0.510(12) 1 d PDU A 5
C66B C 0.421(2) 0.6189(15) 0.1771(14) 0.076(3) Uani 0.490(12) 1 d PDU A 6
C67 C 0.3122(17) 0.5499(14) 0.0969(14) 0.075(3) Uani 0.510(12) 1 d PDU A 5
C68 C 0.418(2) 0.5366(13) 0.1437(11) 0.073(3) Uani 0.510(12) 1 d PDU A 5
C67B C 0.361(3) 0.5151(9) 0.1137(14) 0.073(3) Uani 0.490(12) 1 d PDU A 6
C68B C 0.367(3) 0.5786(10) 0.1268(16) 0.075(3) Uani 0.490(12) 1 d PDU A 6
C69 C 0.244(3) 0.4948(10) 0.0847(18) 0.077(3) Uani 0.510(12) 1 d PDU A 5
C69B C 0.270(2) 0.4689(14) 0.0983(16) 0.077(3) Uani 0.490(12) 1 d PDU A 6
C70 C 0.118(2) 0.5116(12) 0.070(2) 0.082(3) Uani 0.510(12) 1 d PDU A 5
C70B C 0.152(2) 0.4969(12) 0.079(2) 0.080(3) Uani 0.490(12) 1 d PDU A 6
C71 C 0.0441(19) 0.4639(10) 0.0880(10) 0.086(3) Uani 1 1 d DU A .
C72 C 0.083(2) 0.4071(10) 0.1125(11) 0.084(3) Uani 1 1 d U . .
C73 C 0.2024(18) 0.3891(9) 0.1313(11) 0.086(3) Uani 1 1 d DU A .
C74 C 0.2193(17) 0.3534(9) 0.1904(11) 0.084(3) Uani 1 1 d DU A .
C75 C 0.3396(19) 0.3556(16) 0.2264(13) 0.079(3) Uani 0.510(12) 1 d PDU A 5
C76 C 0.424(3) 0.3994(14) 0.2125(10) 0.074(3) Uani 0.510(12) 1 d PDU A 5
C75B C 0.324(2) 0.3592(17) 0.2423(12) 0.078(3) Uani 0.490(12) 1 d PDU A 6
C76B C 0.430(3) 0.3953(13) 0.2409(12) 0.074(3) Uani 0.490(12) 1 d PDU A 6
C77 C 0.492(3) 0.4198(14) 0.2731(14) 0.075(3) Uani 0.510(12) 1 d PDU A 5
C77B C 0.495(3) 0.4271(13) 0.2972(14) 0.077(3) Uani 0.490(12) 1 d PDU A 6
C78 C 0.542(4) 0.4752(12) 0.3037(13) 0.078(3) Uani 0.510(12) 1 d PDU A 5
C78B C 0.541(4) 0.4850(15) 0.2829(13) 0.075(3) Uani 0.490(12) 1 d PDU A 6
C79 C 0.534(3) 0.5094(14) 0.2442(12) 0.072(3) Uani 0.510(12) 1 d PDU A 5
C79B C 0.520(4) 0.5213(13) 0.2243(12) 0.072(3) Uani 0.490(12) 1 d PDU A 6
C80 C 0.479(3) 0.4875(10) 0.1818(15) 0.072(3) Uani 0.510(12) 1 d PDU A 5
C80B C 0.452(3) 0.4937(13) 0.1658(16) 0.073(3) Uani 0.490(12) 1 d PDU A 6
C81 C 0.398(3) 0.4397(13) 0.1574(13) 0.073(3) Uani 0.510(12) 1 d PDU A 5
C82 C 0.281(2) 0.4364(11) 0.1152(16) 0.075(3) Uani 0.510(12) 1 d PDU A 5
C81B C 0.421(3) 0.4339(13) 0.1836(13) 0.071(3) Uani 0.490(12) 1 d PDU A 6
C82B C 0.317(2) 0.4162(11) 0.1366(17) 0.074(3) Uani 0.490(12) 1 d PDU A 6
C1A C -0.0745(14) 0.6971(6) 0.3875(7) 0.047(2) Uani 1 1 d U . .
C2A C -0.1144(15) 0.6909(7) 0.4544(8) 0.053(3) Uani 1 1 d U . .
H2AA H -0.0859 0.6520 0.4742 0.064 Uiso 1 1 calc R . .
C3A C -0.2531(15) 0.6926(8) 0.4428(9) 0.059(3) Uani 1 1 d U . .
H3AA H -0.2850 0.6600 0.4134 0.070 Uiso 1 1 calc R . .
H3AB H -0.2792 0.6856 0.4836 0.070 Uiso 1 1 calc R . .
C4A C -0.3018(18) 0.7510(9) 0.4154(9) 0.067(3) Uani 1 1 d U . .
H4AA H -0.3896 0.7522 0.4104 0.081 Uiso 1 1 calc R . .
C5A C -0.2612(17) 0.7584(9) 0.3481(8) 0.068(3) Uani 1 1 d U . .
H5AA H -0.2947 0.7256 0.3194 0.082 Uiso 1 1 calc R . .
H5AB H -0.2915 0.7966 0.3283 0.082 Uiso 1 1 calc R . .
C6A C -0.1269(17) 0.7574(8) 0.3569(9) 0.066(3) Uani 1 1 d U . .
H6AA H -0.1034 0.7627 0.3147 0.079 Uiso 1 1 calc R . .
C7A C -0.070(2) 0.8087(8) 0.4033(9) 0.072(3) Uani 1 1 d U . .
H7AA H 0.0171 0.8060 0.4101 0.087 Uiso 1 1 calc R . .
H7AB H -0.0938 0.8480 0.3842 0.087 Uiso 1 1 calc R . .
C8A C -0.1110(19) 0.8028(9) 0.4679(10) 0.070(3) Uani 1 1 d U . .
H8AA H -0.0760 0.8358 0.4969 0.084 Uiso 1 1 calc R . .
C9A C -0.2413(16) 0.8052(8) 0.4590(9) 0.065(3) Uani 1 1 d U . .
H9AA H -0.2696 0.8435 0.4388 0.078 Uiso 1 1 calc R . .
H9AB H -0.2650 0.8033 0.5009 0.078 Uiso 1 1 calc R . .
C10A C -0.0651(16) 0.7406(7) 0.4977(8) 0.057(3) Uani 1 1 d U . .
H10A H 0.0220 0.7395 0.5048 0.069 Uiso 1 1 calc R . .
H10B H -0.0893 0.7354 0.5393 0.069 Uiso 1 1 calc R . .
La01 La 0.08450(6) 0.58920(3) 0.31550(3) 0.0270(2) Uani 1 1 d . . .
S2 S 0.8723(6) 0.2203(3) 0.3365(4) 0.105(2) Uani 1 1 d U B .
S4 S 0.2213(8) 0.3090(4) 0.9978(4) 0.125(3) Uani 1 1 d U . .
S3 S 0.0021(7) 0.2274(5) 0.9719(5) 0.135(3) Uani 1 1 d U . .
S1 S 0.6915(16) 0.3147(8) 0.3459(15) 0.110(5) Uani 0.52(3) 1 d PU B 3
S1B S 0.730(2) 0.3282(11) 0.3865(15) 0.112(7) Uani 0.48(3) 1 d PU B 4
C2S C 0.107(2) 0.2681(13) 0.9871(12) 0.104(6) Uani 1 1 d U . .
C1S C 0.7901(19) 0.2692(12) 0.3498(14) 0.097(6) Uani 1 1 d U . .
C3S C 0.5000 0.5000 1.0000 0.129(8) Uani 1 2 d SU . .
S5 S 0.3940(11) 0.4516(13) 0.9633(6) 0.131(7) Uani 0.56(2) 1 d PU C 1
S6 S 0.3843(14) 0.5120(15) 0.9528(7) 0.124(7) Uani 0.44(2) 1 d PU C 2
C59B C 0.380(2) 0.3799(14) 0.3573(17) 0.079(3) Uani 0.490(12) 1 d PDU A 6
C60B C 0.464(3) 0.4281(12) 0.3602(15) 0.081(3) Uani 0.490(12) 1 d PDU A 6

loop_
_atom_site_aniso_label
_atom_site_aniso_U_11
_atom_site_aniso_U_22
_atom_site_aniso_U_33
_atom_site_aniso_U_23
_atom_site_aniso_U_13
_atom_site_aniso_U_12
C1 0.051(5) 0.058(6) 0.061(6) -0.004(5) 0.017(5) 0.017(5)
C2 0.044(5) 0.056(6) 0.062(6) -0.005(5) 0.034(5) 0.011(5)
C3 0.065(6) 0.066(6) 0.053(5) 0.007(5) 0.044(5) 0.010(5)
C4 0.071(6) 0.079(6) 0.036(5) -0.003(5) 0.022(5) 0.015(5)
C5 0.070(6) 0.065(6) 0.045(5) -0.022(5) 0.008(5) 0.011(5)
C6 0.070(6) 0.043(5) 0.055(5) -0.014(5) 0.016(5) 0.006(5)
C7 0.088(6) 0.035(5) 0.074(6) -0.006(5) 0.029(6) 0.000(5)
C8 0.099(7) 0.044(5) 0.078(6) 0.014(5) 0.031(6) 0.024(5)
C9 0.089(6) 0.064(6) 0.081(6) 0.016(6) 0.010(6) 0.041(6)
C10 0.061(6) 0.074(6) 0.075(6) 0.005(6) 0.008(5) 0.037(5)
C11 0.048(5) 0.091(7) 0.091(7) -0.004(6) 0.009(6) 0.025(6)
C12 0.037(5) 0.077(6) 0.085(6) -0.006(6) 0.027(5) 0.008(5)
C13 0.045(5) 0.082(6) 0.099(7) -0.003(6) 0.037(5) -0.015(5)
C14 0.074(6) 0.081(6) 0.093(7) 0.009(6) 0.045(6) -0.018(6)
C15 0.080(6) 0.076(6) 0.070(6) 0.012(5) 0.049(5) -0.002(6)
C16 0.095(6) 0.073(6) 0.062(6) 0.023(5) 0.042(5) 0.017(6)
C17 0.096(6) 0.089(6) 0.059(5) 0.015(5) 0.014(5) 0.026(5)
C18 0.090(6) 0.091(6) 0.041(5) -0.003(6) 0.007(5) 0.021(6)
C19 0.080(6) 0.086(6) 0.047(5) -0.022(5) -0.011(5) 0.017(6)
C20 0.076(6) 0.068(6) 0.052(6) -0.031(5) -0.004(5) 0.005(6)
C21 0.093(7) 0.058(6) 0.082(6) -0.026(6) -0.008(6) -0.018(6)
C22 0.101(7) 0.047(6) 0.091(6) -0.014(6) 0.014(6) -0.012(6)
C23 0.105(7) 0.044(5) 0.090(6) 0.001(6) 0.032(6) -0.014(6)
C24 0.107(7) 0.045(5) 0.081(6) 0.018(5) 0.035(6) 0.012(6)
C25 0.104(6) 0.068(6) 0.069(6) 0.030(5) 0.036(5) 0.018(5)
C26 0.106(7) 0.083(6) 0.066(6) 0.031(6) 0.012(6) 0.029(6)
C27 0.092(7) 0.081(6) 0.065(6) 0.022(6) 0.005(6) 0.044(6)
C28 0.079(7) 0.103(7) 0.080(7) 0.017(6) -0.009(6) 0.026(6)
C29 0.056(6) 0.103(7) 0.099(7) 0.002(7) -0.006(6) 0.014(6)
C30 0.040(6) 0.094(8) 0.107(8) -0.014(7) -0.003(7) -0.010(7)
C31 0.050(6) 0.085(7) 0.116(7) -0.012(6) 0.015(6) -0.025(6)
C32 0.079(7) 0.080(7) 0.116(7) -0.014(7) 0.010(6) -0.033(6)
C33 0.091(7) 0.066(6) 0.111(7) 0.006(6) 0.018(6) -0.027(6)
C34 0.089(6) 0.070(6) 0.100(7) 0.017(6) 0.037(6) -0.019(6)
C35 0.099(6) 0.068(6) 0.088(6) 0.021(5) 0.034(5) 0.011(5)
C36 0.093(6) 0.063(6) 0.085(6) 0.017(5) 0.026(5) 0.029(5)
C36B 0.095(6) 0.063(6) 0.087(6) 0.016(6) 0.028(6) 0.026(6)
C37 0.088(6) 0.074(6) 0.078(6) 0.014(5) 0.011(5) 0.035(5)
C37B 0.089(6) 0.070(6) 0.081(6) 0.014(5) 0.016(5) 0.035(5)
C38 0.086(6) 0.084(6) 0.069(6) 0.011(6) 0.001(6) 0.033(6)
C39 0.082(6) 0.090(6) 0.076(6) 0.005(5) -0.006(5) 0.027(5)
C38B 0.088(6) 0.082(6) 0.071(6) 0.012(5) 0.004(5) 0.034(5)
C39B 0.082(6) 0.090(6) 0.076(6) 0.005(5) -0.006(5) 0.027(5)
C40 0.081(6) 0.095(6) 0.071(6) -0.011(6) -0.013(5) 0.011(6)
C41 0.075(6) 0.093(7) 0.086(7) -0.022(6) -0.013(6) -0.016(6)
C42 0.078(6) 0.074(6) 0.092(7) -0.025(6) -0.003(6) -0.029(6)
C43 0.078(6) 0.079(6) 0.107(7) -0.009(6) 0.015(6) -0.029(6)
C44 0.090(6) 0.064(6) 0.097(6) 0.007(5) 0.027(6) -0.022(5)
C45 0.083(6) 0.076(6) 0.085(6) 0.016(6) 0.043(6) -0.007(6)
C46 0.094(6) 0.078(6) 0.071(6) 0.024(5) 0.039(5) 0.004(5)
C45B 0.087(6) 0.073(6) 0.082(6) 0.019(6) 0.040(6) -0.006(6)
C46B 0.097(6) 0.080(6) 0.072(6) 0.023(6) 0.037(6) 0.007(6)
C47 0.093(5) 0.085(5) 0.064(5) 0.017(5) 0.040(5) 0.010(5)
C47B 0.093(5) 0.086(5) 0.064(5) 0.017(5) 0.040(5) 0.010(5)
C48 0.099(6) 0.093(6) 0.063(6) 0.014(6) 0.027(6) 0.015(6)
C48B 0.098(6) 0.092(6) 0.060(5) 0.012(5) 0.028(5) 0.014(5)
C49 0.101(6) 0.100(6) 0.058(6) 0.020(5) 0.012(5) 0.024(6)
C50 0.091(7) 0.105(7) 0.070(6) 0.006(6) -0.010(6) 0.016(6)
C51 0.095(7) 0.107(7) 0.074(7) -0.014(6) -0.010(6) -0.004(7)
C52 0.091(8) 0.098(8) 0.089(8) -0.026(7) -0.016(7) -0.027(7)
C53 0.086(7) 0.080(7) 0.100(7) -0.033(6) -0.002(7) -0.032(6)
C54 0.099(7) 0.071(6) 0.099(7) -0.041(6) -0.005(6) -0.012(6)
C55 0.101(7) 0.063(6) 0.108(7) -0.030(6) 0.010(6) 0.002(6)
C56 0.102(7) 0.057(6) 0.106(7) -0.006(6) 0.024(6) -0.004(6)
C57 0.091(6) 0.060(6) 0.091(6) 0.010(6) 0.027(6) 0.031(6)
C57B 0.094(6) 0.058(6) 0.093(6) 0.009(6) 0.026(6) 0.024(6)
C58 0.082(6) 0.061(5) 0.090(6) 0.001(5) 0.025(5) 0.039(5)
C58B 0.086(6) 0.059(6) 0.092(6) 0.003(6) 0.026(6) 0.037(6)
C59 0.075(5) 0.073(6) 0.087(6) 0.005(5) 0.018(5) 0.038(5)
C60 0.080(6) 0.074(6) 0.083(6) 0.009(5) 0.012(5) 0.037(5)
C61 0.078(6) 0.087(6) 0.084(6) 0.007(5) 0.000(5) 0.028(5)
C61B 0.075(6) 0.089(6) 0.084(6) 0.005(5) 0.000(5) 0.024(5)
C62 0.064(6) 0.094(6) 0.090(6) 0.000(6) 0.007(6) 0.016(6)
C62B 0.063(6) 0.093(6) 0.091(6) -0.001(6) 0.012(6) 0.015(6)
C63 0.061(6) 0.098(6) 0.097(6) -0.011(6) 0.004(5) -0.006(6)
C64 0.062(6) 0.088(6) 0.104(6) -0.007(6) 0.026(5) -0.018(5)
C65 0.057(6) 0.084(6) 0.092(6) 0.000(6) 0.040(5) -0.002(5)
C65B 0.061(6) 0.084(6) 0.091(6) 0.003(6) 0.042(5) -0.006(6)
C66 0.070(6) 0.082(6) 0.083(6) 0.009(5) 0.050(5) -0.002(5)
C66B 0.077(6) 0.081(6) 0.084(6) 0.012(6) 0.048(5) -0.005(6)
C67 0.086(6) 0.086(6) 0.065(5) 0.007(5) 0.046(5) 0.010(5)
C68 0.074(6) 0.086(6) 0.074(6) 0.004(5) 0.049(5) 0.010(5)
C67B 0.080(6) 0.086(6) 0.067(5) -0.002(5) 0.047(5) 0.013(5)
C68B 0.083(5) 0.086(5) 0.071(5) 0.010(5) 0.048(5) 0.005(5)
C69 0.088(6) 0.088(6) 0.063(5) -0.006(5) 0.039(5) 0.015(6)
C69B 0.085(6) 0.088(6) 0.067(6) -0.013(6) 0.040(5) 0.017(6)
C70 0.098(6) 0.093(6) 0.059(6) -0.003(6) 0.024(6) 0.012(6)
C70B 0.094(6) 0.093(6) 0.060(6) -0.008(6) 0.028(6) 0.014(6)
C71 0.098(6) 0.097(6) 0.062(6) -0.025(6) 0.012(5) 0.007(6)
C72 0.092(7) 0.082(6) 0.077(6) -0.045(6) 0.011(6) 0.002(6)
C73 0.091(6) 0.083(6) 0.085(6) -0.032(5) 0.025(6) 0.013(6)
C74 0.091(6) 0.062(5) 0.099(6) -0.028(5) 0.022(6) 0.025(5)
C75 0.082(6) 0.066(6) 0.095(6) -0.015(6) 0.030(6) 0.037(5)
C76 0.073(5) 0.071(5) 0.087(6) -0.013(5) 0.036(5) 0.036(5)
C75B 0.083(6) 0.063(5) 0.093(6) -0.013(5) 0.030(5) 0.038(5)
C76B 0.071(5) 0.071(5) 0.087(6) -0.011(5) 0.033(5) 0.039(5)
C77 0.064(5) 0.077(5) 0.088(6) -0.004(5) 0.027(5) 0.036(5)
C77B 0.065(5) 0.079(6) 0.089(6) 0.001(5) 0.023(5) 0.034(5)
C78 0.059(5) 0.087(6) 0.089(6) -0.002(5) 0.021(5) 0.025(5)
C78B 0.058(5) 0.085(6) 0.088(6) -0.001(5) 0.027(5) 0.023(5)
C79 0.055(5) 0.085(6) 0.086(6) -0.001(6) 0.037(5) 0.014(5)
C79B 0.058(5) 0.084(6) 0.085(6) -0.002(5) 0.041(5) 0.010(5)
C80 0.065(5) 0.084(6) 0.081(6) -0.005(5) 0.045(5) 0.016(5)
C80B 0.069(5) 0.084(6) 0.079(6) -0.004(5) 0.046(5) 0.017(5)
C81 0.070(5) 0.081(6) 0.079(6) -0.014(5) 0.044(5) 0.023(5)
C82 0.082(6) 0.083(6) 0.071(6) -0.021(6) 0.041(5) 0.019(6)
C81B 0.068(5) 0.078(6) 0.078(6) -0.011(5) 0.044(5) 0.025(5)
C82B 0.076(6) 0.081(6) 0.074(6) -0.021(6) 0.041(5) 0.021(6)
C1A 0.058(5) 0.040(5) 0.044(5) -0.004(4) 0.016(4) 0.014(4)
C2A 0.058(6) 0.051(5) 0.052(5) -0.003(5) 0.016(5) 0.012(5)
C3A 0.058(6) 0.063(6) 0.059(6) -0.012(6) 0.019(5) 0.013(6)
C4A 0.068(6) 0.070(6) 0.065(6) -0.011(6) 0.013(5) 0.025(6)
C5A 0.079(7) 0.066(7) 0.058(6) -0.008(6) 0.009(6) 0.038(6)
C6A 0.081(6) 0.058(6) 0.060(6) -0.006(5) 0.017(5) 0.025(5)
C7A 0.091(7) 0.056(7) 0.073(7) -0.008(6) 0.024(6) 0.014(6)
C8A 0.082(7) 0.061(6) 0.068(6) -0.012(6) 0.013(6) 0.011(6)
C9A 0.073(7) 0.062(7) 0.060(7) -0.015(6) 0.015(6) 0.026(6)
C10A 0.064(7) 0.055(6) 0.052(6) -0.012(5) 0.009(6) 0.014(6)
La01 0.0280(4) 0.0239(3) 0.0299(4) -0.0035(3) 0.0074(2) 0.0073(3)
S2 0.087(4) 0.104(5) 0.124(5) -0.036(4) 0.017(4) -0.004(4)
S4 0.130(6) 0.111(5) 0.117(6) -0.021(5) -0.015(5) 0.013(5)
S3 0.099(5) 0.159(8) 0.146(7) 0.069(6) 0.018(5) 0.010(5)
S1 0.072(8) 0.092(9) 0.166(15) 0.006(10) 0.019(9) 0.013(7)
S1B 0.086(11) 0.106(12) 0.148(17) 0.023(12) 0.037(11) 0.022(9)
C2S 0.099(11) 0.107(12) 0.094(11) 0.044(10) -0.012(10) 0.011(10)
C1S 0.061(9) 0.094(11) 0.138(13) 0.019(11) 0.023(10) -0.018(9)
C3S 0.069(12) 0.28(2) 0.050(11) -0.004(14) 0.034(10) 0.020(15)
S5 0.067(6) 0.26(2) 0.069(6) 0.003(10) 0.029(5) 0.010(10)
S6 0.063(7) 0.26(2) 0.049(7) -0.003(11) 0.020(5) 0.014(11)
C59B 0.082(5) 0.069(5) 0.085(6) 0.010(5) 0.016(5) 0.037(5)
C60B 0.076(6) 0.078(6) 0.085(6) 0.005(5) 0.008(5) 0.034(5)

loop_
_atom_type_symbol
_atom_type_description
_atom_type_scat_dispersion_real
_atom_type_scat_dispersion_imag
_atom_type_scat_source
C C 0.0033 0.0016 'International Tables Vol C Tables 4.2.6.8 and 6.1.1.4'
H H 0.0000 0.0000 'International Tables Vol C Tables 4.2.6.8 and 6.1.1.4'
La La -0.2871 2.4523 'International Tables Vol C Tables 4.2.6.8 and 6.1.1.4'
S S 0.1246 0.1234 'International Tables Vol C Tables 4.2.6.8 and 6.1.1.4'

loop_
_geom_angle_atom_site_label_1
_geom_angle_atom_site_label_2
_geom_angle_atom_site_label_3
_geom_angle
_geom_angle_site_symmetry_1
_geom_angle_site_symmetry_3
C2 C1 C10 110.1(15) . .
C2 C1 C1A 123.9(15) . .
C10 C1 C1A 125.2(16) . .
C2 C1 La01 74.0(8) . .
C10 C1 La01 73.1(9) . .
C1A C1 La01 111.8(10) . .
C3 C2 C12 114.7(15) . .
C3 C2 C1 131.5(16) . .
C12 C2 C1 105.6(15) . .
C3 C2 La01 80.9(8) . .
C12 C2 La01 88.7(8) . .
C1 C2 La01 73.8(8) . .
C15 C3 C2 119.5(18) . .
C15 C3 C4 115.1(17) . .
C2 C3 C4 118.5(15) . .
C15 C3 La01 103.2(10) . .
C2 C3 La01 68.9(8) . .
C4 C3 La01 73.2(8) . .
C5 C4 C18 104.4(17) . .
C5 C4 C3 125.7(16) . .
C18 C4 C3 120.6(17) . .
C5 C4 La01 68.2(8) . .
C18 C4 La01 98.9(10) . .
C3 C4 La01 76.0(8) . .
C20 C5 C4 113.6(17) . .
C20 C5 C6 112.4(18) . .
C4 C5 C6 127.7(16) . .
C20 C5 La01 90.0(10) . .
C4 C5 La01 80.5(9) . .
C6 C5 La01 76.1(8) . .
C1A C6 C7 121.0(16) . .
C1A C6 C5 123.4(15) . .
C7 C6 C5 113.2(15) . .
C1A C6 La01 112.6(10) . .
C7 C6 La01 70.7(8) . .
C5 C6 La01 70.8(8) . .
C22 C7 C6 124.9(19) . .
C22 C7 C8 103.8(17) . .
C6 C7 C8 125.0(17) . .
C22 C7 La01 91.5(11) . .
C6 C7 La01 76.9(9) . .
C8 C7 La01 78.1(9) . .
C9 C8 C24 121(2) . .
C9 C8 C7 125.2(19) . .
C24 C8 C7 105.1(19) . .
C9 C8 La01 76.9(11) . .
C24 C8 La01 98.6(11) . .
C7 C8 La01 67.7(8) . .
C8 C9 C10 126(2) . .
C8 C9 C27 117(2) . .
C10 C9 C27 109(2) . .
C8 C9 La01 75.4(11) . .
C10 C9 La01 70.1(10) . .
C27 C9 La01 100.6(10) . .
C9 C10 C1 127(2) . .
C9 C10 C11 123.6(19) . .
C1 C10 C11 101.8(17) . .
C9 C10 La01 80.7(11) . .
C1 C10 La01 74.2(9) . .
C11 C10 La01 87.9(10) . .
C29 C11 C12 118(2) . .
C29 C11 C10 126(2) . .
C12 C11 C10 109.7(18) . .
C29 C11 La01 107.4(13) . .
C12 C11 La01 76.3(10) . .
C10 C11 La01 61.4(9) . .
C11 C12 C2 108.9(17) . .
C11 C12 C13 124.4(18) . .
C2 C12 C13 119.0(18) . .
C11 C12 La01 76.1(11) . .
C2 C12 La01 62.1(8) . .
C13 C12 La01 102.2(10) . .
C14 C13 C12 119(2) . .
C14 C13 C31 122(2) . .
C12 C13 C31 112.3(19) . .
C15 C14 C13 120(2) . .
C15 C14 C34 114(2) . .
C13 C14 C34 116(2) . .
C14 C15 C3 127(2) . .
C14 C15 C16 106.0(19) . .
C3 C15 C16 120.1(19) . .
C17 C16 C35 127.6(19) . .
C17 C16 C15 120.8(18) . .
C35 C16 C15 99.5(18) . .
C16 C17 C18 118.5(18) . .
C16 C17 C38 128(2) . .
C18 C17 C38 110(2) . .
C16 C17 C38B 113(2) . .
C18 C17 C38B 122(2) . .
C38 C17 C38B 16.0(17) . .
C17 C18 C4 124(2) . .
C17 C18 C19 118.5(18) . .
C4 C18 C19 107.8(18) . .
C40 C19 C20 123(2) . .
C40 C19 C18 126.0(19) . .
C20 C19 C18 104.6(17) . .
C5 C20 C19 108.9(19) . .
C5 C20 C21 126.9(19) . .
C19 C20 C21 116.6(19) . .
C5 C20 La01 62.4(9) . .
C19 C20 La01 96.4(10) . .
C21 C20 La01 86.1(10) . .
C22 C21 C20 118(2) . .
C22 C21 C42 119(2) . .
C20 C21 C42 114.4(19) . .
C21 C22 C7 118(2) . .
C21 C22 C23 123(2) . .
C7 C22 C23 113(2) . .
C21 C22 La01 87.7(13) . .
C7 C22 La01 60.5(10) . .
C23 C22 La01 97.3(12) . .
C22 C23 C24 107(2) . .
C22 C23 C44 124(2) . .
C24 C23 C44 120.5(18) . .
C25 C24 C23 119(2) . .
C25 C24 C8 126(2) . .
C23 C24 C8 109.7(19) . .
C24 C25 C26 117.6(18) . .
C24 C25 C46B 133(2) . .
C26 C25 C46B 106(2) . .
C24 C25 C46 120(2) . .
C26 C25 C46 110(2) . .
C46B C25 C46 18.8(18) . .
C25 C26 C27 118(2) . .
C25 C26 C49 132(2) . .
C27 C26 C49 101(2) . .
C28 C27 C26 109(2) . .
C28 C27 C9 124(2) . .
C26 C27 C9 120(2) . .
C27 C28 C50 112(2) . .
C27 C28 C29 126(2) . .
C50 C28 C29 112(2) . .
C30 C29 C11 118(3) . .
C30 C29 C28 125(3) . .
C11 C29 C28 109(2) . .
C29 C30 C31 132(2) . .
C29 C30 C52 118(2) . .
C31 C30 C52 100(2) . .
C32 C31 C30 120(2) . .
C32 C31 C13 115(2) . .
C30 C31 C13 114(2) . .
C33 C32 C31 126(3) . .
C33 C32 C53 126(3) . .
C31 C32 C53 99(2) . .
C32 C33 C34 123(3) . .
C32 C33 C56 118(3) . .
C34 C33 C56 113(2) . .
C35 C34 C33 131(2) . .
C35 C34 C14 101(2) . .
C33 C34 C14 118(2) . .
C34 C35 C36B 118(2) . .
C34 C35 C36 120(2) . .
C36B C35 C36 16(2) . .
C34 C35 C16 118.8(19) . .
C36B C35 C16 120(2) . .
C36 C35 C16 111(2) . .
C57 C36 C37 114(2) . .
C57 C36 C35 129(2) . .
C37 C36 C35 114(2) . .
C35 C36B C57B 110(2) . .
C35 C36B C37B 112(3) . .
C57B C36B C37B 108.0(15) . .
C60 C37 C38 106.3(11) . .
C60 C37 C36 110(3) . .
C38 C37 C36 135(3) . .
C36B C37B C59B 105.2(10) . .
C36B C37B C38B 123(3) . .
C59B C37B C38B 127(3) . .
C39 C38 C17 135(3) . .
C39 C38 C37 109.0(12) . .
C17 C38 C37 102(2) . .
C61 C39 C38 107.2(11) . .
C61 C39 C40 132(3) . .
C38 C39 C40 111(3) . .
C39B C38B C37B 117(3) . .
C39B C38B C17 115(2) . .
C37B C38B C17 121(3) . .
C61B C39B C38B 124(3) . .
C61B C39B C40 103(2) . .
C38B C39B C40 129(3) . .
C41 C40 C19 112(2) . .
C41 C40 C39 126(3) . .
C19 C40 C39 117(2) . .
C41 C40 C39B 128(3) . .
C19 C40 C39B 109(2) . .
C39 C40 C39B 9(3) . .
C40 C41 C42 138(3) . .
C40 C41 C63 117(2) . .
C42 C41 C63 95(2) . .
C41 C42 C43 119(2) . .
C41 C42 C21 115(2) . .
C43 C42 C21 117(2) . .
C64 C43 C44 118(2) . .
C64 C43 C42 107(2) . .
C44 C43 C42 126(2) . .
C43 C44 C45B 140(2) . .
C43 C44 C45 116(2) . .
C45B C44 C45 24.7(14) . .
C43 C44 C23 112.1(19) . .
C45B C44 C23 102(2) . .
C45 C44 C23 121(2) . .
C44 C45 C46 111(2) . .
C44 C45 C66 126(2) . .
C46 C45 C66 117(2) . .
C25 C46 C45 127(2) . .
C25 C46 C47 117(2) . .
C45 C46 C47 113(2) . .
C44 C45B C46B 145(3) . .
C44 C45B C66B 97(2) . .
C46B C45B C66B 107.5(11) . .
C25 C46B C45B 98(2) . .
C25 C46B C47B 127(3) . .
C45B C46B C47B 107.9(14) . .
C48 C47 C67 104.4(11) . .
C48 C47 C46 127(3) . .
C67 C47 C46 123(3) . .
C46B C47B C68B 106.4(11) . .
C46B C47B C48B 116(3) . .
C68B C47B C48B 130(3) . .
C49 C48 C47 114(3) . .
C49 C48 C70 97(3) . .
C47 C48 C70 106.9(16) . .
C47B C48B C49 122(3) . .
C47B C48B C70B 115(2) . .
C49 C48B C70B 122(2) . .
C50 C49 C48 136(3) . .
C50 C49 C48B 125(2) . .
C48 C49 C48B 23.3(18) . .
C50 C49 C26 112.3(19) . .
C48 C49 C26 111(2) . .
C48B C49 C26 110(2) . .
C49 C50 C28 105(2) . .
C49 C50 C51 117(2) . .
C28 C50 C51 129(3) . .
C52 C51 C71 117(3) . .
C52 C51 C50 121(3) . .
C71 C51 C50 115(2) . .
C51 C52 C53 135(3) . .
C51 C52 C30 116(2) . .
C53 C52 C30 98(2) . .
C52 C53 C54 119(3) . .
C52 C53 C32 123(3) . .
C54 C53 C32 109(2) . .
C55 C54 C53 131(3) . .
C55 C54 C72 109(2) . .
C53 C54 C72 109(2) . .
C54 C55 C74 115(3) . .
C54 C55 C56 118(2) . .
C74 C55 C56 119(2) . .
C57B C56 C55 122(2) . .
C57B C56 C33 113(2) . .
C55 C56 C33 117(2) . .
C57B C56 C57 12.5(17) . .
C55 C56 C57 110.0(19) . .
C33 C56 C57 122.6(19) . .
C36 C57 C58 127(3) . .
C36 C57 C56 103(2) . .
C58 C57 C56 118(3) . .
C56 C57B C36B 132(3) . .
C56 C57B C58B 119(3) . .
C36B C57B C58B 105.7(12) . .
C59 C58 C75 106.3(11) . .
C59 C58 C57 123(3) . .
C75 C58 C57 126(3) . .
C59B C58B C75B 115(3) . .
C59B C58B C57B 108.1(11) . .
C75B C58B C57B 121(3) . .
C60 C59 C58 101(3) . .
C60 C59 C77 139(3) . .
C58 C59 C77 107.9(9) . .
C59 C60 C37 143(3) . .
C59 C60 C61 96(3) . .
C37 C60 C61 108.5(9) . .
C39 C61 C60 108.5(11) . .
C39 C61 C62 95(3) . .
C60 C61 C62 144(3) . .
C60B C61B C39B 105(3) . .
C60B C61B C62B 103.4(10) . .
C39B C61B C62B 145(3) . .
C63 C62 C78 113(2) . .
C63 C62 C61 145(3) . .
C78 C62 C61 96(2) . .
C63 C62B C78B 118(3) . .
C63 C62B C61B 99(3) . .
C78B C62B C61B 110.4(15) . .
C62B C63 C64 120(2) . .
C62B C63 C62 23.1(16) . .
C64 C63 C62 134(2) . .
C62B C63 C41 126(2) . .
C64 C63 C41 108.0(17) . .
C62 C63 C41 104(2) . .
C43 C64 C63 110(2) . .
C43 C64 C65 134(3) . .
C63 C64 C65 108(2) . .
C43 C64 C65B 118(2) . .
C63 C64 C65B 123(2) . .
C65 C64 C65B 16.5(17) . .
C64 C65 C79 122(3) . .
C64 C65 C66 113(2) . .
C79 C65 C66 110.7(12) . .
C79B C65B C66B 122(3) . .
C79B C65B C64 116(2) . .
C66B C65B C64 117(2) . .
C68 C66 C65 105.2(10) . .
C68 C66 C45 132(3) . .
C65 C66 C45 112(2) . .
C68B C66B C45B 107.4(11) . .
C68B C66B C65B 111(3) . .
C45B C66B C65B 129(3) . .
C68 C67 C69 108(3) . .
C68 C67 C47 127(3) . .
C69 C67 C47 107.9(10) . .
C67 C68 C80 142(3) . .
C67 C68 C66 104(2) . .
C80 C68 C66 108.1(9) . .
C68B C67B C80B 100(3) . .
C68B C67B C69B 138(3) . .
C80B C67B C69B 108.7(9) . .
C66B C68B C67B 139(3) . .
C66B C68B C47B 108.7(9) . .
C67B C68B C47B 102(3) . .
C67 C69 C70 107.3(11) . .
C67 C69 C82 124(3) . .
C70 C69 C82 121(3) . .
C67B C69B C82B 105.5(11) . .
C67B C69B C70B 110(3) . .
C82B C69B C70B 135(3) . .
C71 C70 C69 111(2) . .
C71 C70 C48 138(3) . .
C69 C70 C48 106.5(11) . .
C69B C70B C71 120(2) . .
C69B C70B C48B 122(3) . .
C71 C70B C48B 109(2) . .
C72 C71 C70 126(2) . .
C72 C71 C51 115(2) . .
C70 C71 C51 114(2) . .
C72 C71 C70B 106(2) . .
C70 C71 C70B 20.1(16) . .
C51 C71 C70B 131(2) . .
C71 C72 C73 126(2) . .
C71 C72 C54 123(2) . .
C73 C72 C54 100(2) . .
C72 C73 C82B 137(2) . .
C72 C73 C82 110(2) . .
C82B C73 C82 28.5(14) . .
C72 C73 C74 111.1(18) . .
C82B C73 C74 101(2) . .
C82 C73 C74 127(2) . .
C55 C74 C75 137(2) . .
C55 C74 C73 104.6(18) . .
C75 C74 C73 113(2) . .
C55 C74 C75B 121(2) . .
C75 C74 C75B 16.6(16) . .
C73 C74 C75B 123(2) . .
C76 C75 C74 122(3) . .
C76 C75 C58 108.8(12) . .
C74 C75 C58 111(2) . .
C75 C76 C77 107.3(11) . .
C75 C76 C81 122(3) . .
C77 C76 C81 121(3) . .
C58B C75B C76B 114(2) . .
C58B C75B C74 116(2) . .
C76B C75B C74 126(3) . .
C75B C76B C77B 123(2) . .
C75B C76B C81B 114(3) . .
C77B C76B C81B 110(3) . .
C76 C77 C59 108.3(11) . .
C76 C77 C78 140(3) . .
C59 C77 C78 102(3) . .
C78B C77B C60B 110.1(12) . .
C78B C77B C76B 114(3) . .
C60B C77B C76B 126(3) . .
C77 C78 C79 96(2) . .
C77 C78 C62 138(3) . .
C79 C78 C62 116(3) . .
C77B C78B C62B 103.3(12) . .
C77B C78B C79B 131(3) . .
C62B C78B C79B 120(3) . .
C80 C79 C65 105.1(11) . .
C80 C79 C78 124(3) . .
C65 C79 C78 124(3) . .
C78B C79B C65B 119(3) . .
C78B C79B C80B 118(3) . .
C65B C79B C80B 113(3) . .
C79 C80 C81 136(3) . .
C79 C80 C68 109.8(11) . .
C81 C80 C68 98(2) . .
C81B C80B C67B 109.1(11) . .
C81B C80B C79B 106(3) . .
C67B C80B C79B 134(3) . .
C80 C81 C76 98(2) . .
C80 C81 C82 135(3) . .
C76 C81 C82 119(3) . .
C81 C82 C73 115(2) . .
C81 C82 C69 112(2) . .
C73 C82 C69 127(2) . .
C80B C81B C82B 106.1(11) . .
C80B C81B C76B 140(3) . .
C82B C81B C76B 109(2) . .
C73 C82B C81B 142(3) . .
C73 C82B C69B 93(2) . .
C81B C82B C69B 109.4(12) . .
C6 C1A C1 89.1(11) . .
C6 C1A C6A 116.7(14) . .
C1 C1A C6A 114.1(13) . .
C6 C1A C2A 116.3(13) . .
C1 C1A C2A 112.8(13) . .
C6A C1A C2A 107.2(12) . .
C10A C2A C3A 109.7(13) . .
C10A C2A C1A 110.8(14) . .
C3A C2A C1A 108.4(13) . .
C10A C2A H2AA 109.3 . .
C3A C2A H2AA 109.3 . .
C1A C2A H2AA 109.3 . .
C4A C3A C2A 112.2(16) . .
C4A C3A H3AA 109.2 . .
C2A C3A H3AA 109.2 . .
C4A C3A H3AB 109.2 . .
C2A C3A H3AB 109.2 . .
H3AA C3A H3AB 107.9 . .
C3A C4A C9A 110.0(15) . .
C3A C4A C5A 106.8(13) . .
C9A C4A C5A 105.9(16) . .
C3A C4A H4AA 111.3 . .
C9A C4A H4AA 111.3 . .
C5A C4A H4AA 111.3 . .
C6A C5A C4A 110.5(15) . .
C6A C5A H5AA 109.6 . .
C4A C5A H5AA 109.5 . .
C6A C5A H5AB 109.5 . .
C4A C5A H5AB 109.6 . .
H5AA C5A H5AB 108.1 . .
C5A C6A C1A 111.5(16) . .
C5A C6A C7A 111.0(14) . .
C1A C6A C7A 106.4(14) . .
C5A C6A H6AA 109.3 . .
C1A C6A H6AA 109.3 . .
C7A C6A H6AA 109.3 . .
C8A C7A C6A 109.8(17) . .
C8A C7A H7AA 109.7 . .
C6A C7A H7AA 109.7 . .
C8A C7A H7AB 109.7 . .
C6A C7A H7AB 109.7 . .
H7AA C7A H7AB 108.2 . .
C9A C8A C7A 110.9(17) . .
C9A C8A C10A 109.7(17) . .
C7A C8A C10A 107.4(14) . .
C9A C8A H8AA 109.6 . .
C7A C8A H8AA 109.6 . .
C10A C8A H8AA 109.6 . .
C8A C9A C4A 111.5(14) . .
C8A C9A H9AA 109.3 . .
C4A C9A H9AA 109.3 . .
C8A C9A H9AB 109.3 . .
C4A C9A H9AB 109.3 . .
H9AA C9A H9AB 108.0 . .
C2A C10A C8A 110.3(14) . .
C2A C10A H10A 109.6 . .
C8A C10A H10A 109.6 . .
C2A C10A H10B 109.6 . .
C8A C10A H10B 109.6 . .
H10A C10A H10B 108.1 . .
C7 La01 C5 57.3(6) . .
C7 La01 C10 70.8(7) . .
C5 La01 C10 97.0(6) . .
C7 La01 C1 66.2(6) . .
C5 La01 C1 67.2(6) . .
C10 La01 C1 32.7(6) . .
C7 La01 C2 94.9(5) . .
C5 La01 C2 70.0(6) . .
C10 La01 C2 54.6(6) . .
C1 La01 C2 32.2(5) . .
C7 La01 C6 32.4(5) . .
C5 La01 C6 33.2(5) . .
C10 La01 C6 68.4(6) . .
C1 La01 C6 46.5(5) . .
C2 La01 C6 67.0(5) . .
C7 La01 C8 34.3(6) . .
C5 La01 C8 90.4(6) . .
C10 La01 C8 52.6(7) . .
C1 La01 C8 68.2(6) . .
C2 La01 C8 100.1(6) . .
C6 La01 C8 60.0(6) . .
C7 La01 C9 57.4(7) . .
C5 La01 C9 105.1(6) . .
C10 La01 C9 29.2(6) . .
C1 La01 C9 56.2(6) . .
C2 La01 C9 83.2(6) . .
C6 La01 C9 71.9(6) . .
C8 La01 C9 27.7(6) . .
C7 La01 C4 87.7(6) . .
C5 La01 C4 31.3(6) . .
C10 La01 C4 102.6(6) . .
C1 La01 C4 70.2(5) . .
C2 La01 C4 54.9(5) . .
C6 La01 C4 58.6(5) . .
C8 La01 C4 118.5(6) . .
C9 La01 C4 123.7(6) . .
C7 La01 C3 105.2(5) . .
C5 La01 C3 57.6(6) . .
C10 La01 C3 84.7(6) . .
C1 La01 C3 57.9(5) . .
C2 La01 C3 30.2(5) . .
C6 La01 C3 72.8(5) . .
C8 La01 C3 124.3(5) . .
C9 La01 C3 112.8(6) . .
C4 La01 C3 30.8(5) . .
C7 La01 C20 57.5(6) . .
C5 La01 C20 27.6(5) . .
C10 La01 C20 118.4(6) . .
C1 La01 C20 92.8(5) . .
C2 La01 C20 97.1(6) . .
C6 La01 C20 50.0(5) . .
C8 La01 C20 90.7(6) . .
C9 La01 C20 114.6(6) . .
C4 La01 C20 48.7(6) . .
C3 La01 C20 79.3(6) . .
C7 La01 C22 28.0(6) . .
C5 La01 C22 62.9(6) . .
C10 La01 C22 96.3(7) . .
C1 La01 C22 93.8(6) . .
C2 La01 C22 120.1(6) . .
C6 La01 C22 53.2(6) . .
C8 La01 C22 48.2(7) . .
C9 La01 C22 75.8(7) . .
C4 La01 C22 93.1(6) . .
C3 La01 C22 120.1(6) . .
C20 La01 C22 47.9(6) . .
S3 C2S S4 175(2) . .
S2 C1S S1 165(2) . .
S2 C1S S1B 162(2) . .
S1 C1S S1B 32.7(10) . .
S6 C3S S6 179.993(6) 3_667 .
S6 C3S S5 49.7(10) 3_667 3_667
S6 C3S S5 130.3(10) . 3_667
S6 C3S S5 130.3(10) 3_667 .
S6 C3S S5 49.7(10) . .
S5 C3S S5 179.997(4) 3_667 .
C60B C59B C58B 136(3) . .
C60B C59B C37B 103(3) . .
C58B C59B C37B 108.3(9) . .
C59B C60B C77B 103(3) . .
C59B C60B C61B 144(3) . .
C77B C60B C61B 108.3(9) . .

loop_
_geom_bond_atom_site_label_1
_geom_bond_atom_site_label_2
_geom_bond_distance
_geom_bond_site_symmetry_2
C1 C2 1.46(2) .
C1 C10 1.48(3) .
C1 C1A 1.52(2) .
C1 La01 2.630(15) .
C2 C3 1.42(2) .
C2 C12 1.45(2) .
C2 La01 2.633(13) .
C3 C15 1.37(3) .
C3 C4 1.47(3) .
C3 La01 2.787(14) .
C4 C5 1.45(3) .
C4 C18 1.46(3) .
C4 La01 2.751(15) .
C5 C20 1.35(3) .
C5 C6 1.50(2) .
C5 La01 2.590(15) .
C6 C1A 1.46(2) .
C6 C7 1.47(2) .
C6 La01 2.662(14) .
C7 C22 1.39(3) .
C7 C8 1.57(3) .
C7 La01 2.580(16) .
C8 C9 1.31(3) .
C8 C24 1.45(3) .
C8 La01 2.729(17) .
C9 C10 1.36(3) .
C9 C27 1.53(3) .
C9 La01 2.746(17) .
C10 C11 1.52(3) .
C10 La01 2.616(16) .
C11 C29 1.38(3) .
C11 C12 1.42(3) .
C11 La01 2.977(19) .
C12 C13 1.47(3) .
C12 La01 2.979(16) .
C13 C14 1.35(3) .
C13 C31 1.54(3) .
C14 C15 1.27(3) .
C14 C34 1.57(3) .
C15 C16 1.61(3) .
C16 C17 1.31(3) .
C16 C35 1.47(3) .
C17 C18 1.35(3) .
C17 C38 1.441(14) .
C17 C38B 1.467(14) .
C18 C19 1.53(3) .
C19 C40 1.42(3) .
C19 C20 1.47(3) .
C20 C21 1.48(3) .
C20 La01 2.921(16) .
C21 C22 1.29(3) .
C21 C42 1.54(3) .
C22 C23 1.41(3) .
C22 La01 2.962(19) .
C23 C24 1.42(3) .
C23 C44 1.54(3) .
C24 C25 1.38(3) .
C25 C26 1.41(3) .
C25 C46B 1.424(14) .
C25 C46 1.454(14) .
C26 C27 1.49(3) .
C26 C49 1.50(3) .
C27 C28 1.38(3) .
C28 C50 1.42(3) .
C28 C29 1.46(4) .
C29 C30 1.30(3) .
C30 C31 1.39(3) .
C30 C52 1.76(4) .
C31 C32 1.36(3) .
C32 C33 1.33(3) .
C32 C53 1.52(4) .
C33 C34 1.35(3) .
C33 C56 1.52(3) .
C34 C35 1.28(3) .
C35 C36B 1.413(14) .
C35 C36 1.459(14) .
C36 C57 1.450(14) .
C36 C37 1.457(14) .
C36B C57B 1.437(14) .
C36B C37B 1.445(14) .
C37 C60 1.436(13) .
C37 C38 1.450(14) .
C37B C59B 1.448(13) .
C37B C38B 1.467(14) .
C38 C39 1.435(14) .
C39 C61 1.428(14) .
C39 C40 1.436(14) .
C38B C39B 1.463(14) .
C39B C61B 1.460(14) .
C39B C40 1.465(14) .
C40 C41 1.26(3) .
C41 C42 1.26(3) .
C41 C63 1.66(3) .
C42 C43 1.48(3) .
C43 C64 1.25(3) .
C43 C44 1.35(3) .
C44 C45B 1.429(14) .
C44 C45 1.453(14) .
C45 C46 1.454(14) .
C45 C66 1.473(14) .
C46 C47 1.456(14) .
C45B C46B 1.436(14) .
C45B C66B 1.452(14) .
C46B C47B 1.437(14) .
C47 C48 1.443(14) .
C47 C67 1.453(13) .
C47B C68B 1.452(13) .
C47B C48B 1.462(14) .
C48 C49 1.409(14) .
C48 C70 1.444(14) .
C48B C49 1.466(14) .
C48B C70B 1.469(14) .
C49 C50 1.39(3) .
C50 C51 1.48(4) .
C51 C52 1.21(3) .
C51 C71 1.46(3) .
C52 C53 1.27(3) .
C53 C54 1.45(3) .
C54 C55 1.25(3) .
C54 C72 1.55(4) .
C55 C74 1.35(3) .
C55 C56 1.51(3) .
C56 C57B 1.29(3) .
C56 C57 1.77(4) .
C57 C58 1.452(14) .
C57B C58B 1.443(14) .
C58 C59 1.440(13) .
C58 C75 1.443(14) .
C58B C59B 1.430(13) .
C58B C75B 1.438(14) .
C59 C60 1.427(14) .
C59 C77 1.440(13) .
C60 C61 1.437(13) .
C61 C62 1.455(14) .
C61B C60B 1.450(13) .
C61B C62B 1.461(14) .
C62 C63 1.444(14) .
C62 C78 1.449(14) .
C62B C63 1.407(14) .
C62B C78B 1.437(14) .
C63 C64 1.39(3) .
C64 C65 1.428(14) .
C64 C65B 1.465(14) .
C65 C79 1.437(14) .
C65 C66 1.449(14) .
C65B C79B 1.453(14) .
C65B C66B 1.452(14) .
C66 C68 1.443(13) .
C66B C68B 1.423(13) .
C67 C68 1.430(14) .
C67 C69 1.434(13) .
C68 C80 1.440(13) .
C67B C68B 1.423(14) .
C67B C80B 1.434(13) .
C67B C69B 1.439(13) .
C69 C70 1.444(14) .
C69 C82 1.460(14) .
C69B C82B 1.453(14) .
C69B C70B 1.458(14) .
C70 C71 1.441(14) .
C70B C71 1.465(14) .
C71 C72 1.39(3) .
C72 C73 1.39(3) .
C73 C82B 1.414(14) .
C73 C82 1.449(14) .
C73 C74 1.45(3) .
C74 C75 1.429(14) .
C74 C75B 1.454(14) .
C75 C76 1.428(14) .
C76 C77 1.428(14) .
C76 C81 1.446(14) .
C75B C76B 1.448(14) .
C76B C77B 1.450(14) .
C76B C81B 1.460(14) .
C77 C78 1.442(14) .
C77B C78B 1.429(14) .
C77B C60B 1.433(13) .
C78 C79 1.448(14) .
C78B C79B 1.449(14) .
C79 C80 1.423(14) .
C79B C80B 1.455(14) .
C80 C81 1.429(14) .
C80B C81B 1.429(14) .
C81 C82 1.447(14) .
C81B C82B 1.442(14) .
C1A C6A 1.54(2) .
C1A C2A 1.56(2) .
C2A C10A 1.46(2) .
C2A C3A 1.54(2) .
C2A H2AA 0.9800 .
C3A C4A 1.47(2) .
C3A H3AA 0.9700 .
C3A H3AB 0.9700 .
C4A C9A 1.58(3) .
C4A C5A 1.58(3) .
C4A H4AA 0.9800 .
C5A C6A 1.50(3) .
C5A H5AA 0.9700 .
C5A H5AB 0.9700 .
C6A C7A 1.55(3) .
C6A H6AA 0.9800 .
C7A C8A 1.52(3) .
C7A H7AA 0.9700 .
C7A H7AB 0.9700 .
C8A C9A 1.45(3) .
C8A C10A 1.55(2) .
C8A H8AA 0.9800 .
C9A H9AA 0.9700 .
C9A H9AB 0.9700 .
C10A H10A 0.9700 .
C10A H10B 0.9700 .
S2 C1S 1.48(3) .
S4 C2S 1.56(3) .
S3 C2S 1.47(3) .
S1 C1S 1.49(3) .
S1B C1S 1.72(4) .
C3S S6 1.509(17) 3_667
C3S S6 1.509(17) .
C3S S5 1.68(2) 3_667
C3S S5 1.68(2) .
C59B C60B 1.421(14) .
